data_7209914
loop_
_publ_author_name
'Sun, Xiao-Li'
'Shen, Bing-Xue'
'Zang, Shuang-Quan'
'Du, Chen-Xia'

_publ_section_title
;
 Effect of lanthanide contraction on crystal structures of Ln(iii)
 coordination polymers with dinuclear SBUs based on
 3-(4-hydroxypyridinium-1-yl) phthalic acid and oxalic acid
;
_journal_issue 29
_journal_name_full CrystEngComm
_journal_page_first 5910
_journal_paper_doi 10.1039/c3ce40236c
_journal_volume 15
_journal_year 2013
_chemical_formula_moiety 'C28 H20 Eu2 N2 O17'
_chemical_formula_sum 'C28 H20 Eu2 N2 O17'
_chemical_formula_weight 960.38
_chemical_name_systematic
;

?

;
_space_group_IT_number 2
_symmetry_cell_setting triclinic
_symmetry_space_group_name_Hall '-P 1'
_symmetry_space_group_name_H-M 'P -1'
_atom_sites_solution_hydrogens geom
_atom_sites_solution_primary direct
_atom_sites_solution_secondary difmap
_audit_creation_method SHELXL-97
_cell_angle_alpha 73.633(10)
_cell_angle_beta 75.226(9)
_cell_angle_gamma 70.826(8)
_cell_formula_units_Z 2
_cell_length_a 10.1851(9)
_cell_length_b 12.2709(12)
_cell_length_c 13.1055(17)
_cell_measurement_reflns_used 5232
_cell_measurement_temperature 296(2)
_cell_measurement_theta_max 29.1779
_cell_measurement_theta_min 2.9291
_cell_volume 1460.3(3)
_computing_cell_refinement 'Bruker FRAMBO'
_computing_data_collection 'Bruker FRAMBO'
_computing_data_reduction 'Bruker SAINT'
_computing_molecular_graphics 'Bruker SHELXTL'
_computing_publication_material 'Bruker SHELXTL'
_computing_structure_refinement 'SHELXL-97 (Sheldrick, 1997)'
_computing_structure_solution 'SHELXS-97 (Sheldrick, 1990)'
_diffrn_ambient_temperature 296(2)
_diffrn_measured_fraction_theta_full 0.998
_diffrn_measured_fraction_theta_max 0.998
_diffrn_measurement_device_type 'multiwire proportional'
_diffrn_measurement_method 'phi and omega scans'
_diffrn_radiation_monochromator graphite
_diffrn_radiation_source 'fine-focus sealed tube'
_diffrn_radiation_type MoK\a
_diffrn_radiation_wavelength 0.71073
_diffrn_reflns_av_R_equivalents 0.0352
_diffrn_reflns_av_sigmaI/netI 0.0477
_diffrn_reflns_limit_h_max 12
_diffrn_reflns_limit_h_min -12
_diffrn_reflns_limit_k_max 13
_diffrn_reflns_limit_k_min -14
_diffrn_reflns_limit_l_max 11
_diffrn_reflns_limit_l_min -15
_diffrn_reflns_number 9674
_diffrn_reflns_theta_full 24.99
_diffrn_reflns_theta_max 24.99
_diffrn_reflns_theta_min 2.94
_exptl_absorpt_coefficient_mu 4.345
_exptl_absorpt_correction_T_max 1.00000
_exptl_absorpt_correction_T_min 0.75343
_exptl_absorpt_correction_type multi-scan
_exptl_absorpt_process_details 'SADABS(Bruker, 2009)'
_exptl_crystal_density_diffrn 2.184
_exptl_crystal_density_method 'not measured'
_exptl_crystal_F_000 928
_exptl_crystal_size_max 0.28
_exptl_crystal_size_mid 0.26
_exptl_crystal_size_min 0.25
_refine_diff_density_max 1.130
_refine_diff_density_min -1.835
_refine_diff_density_rms 0.126
_refine_ls_extinction_method none
_refine_ls_goodness_of_fit_ref 1.036
_refine_ls_hydrogen_treatment constr
_refine_ls_matrix_type full
_refine_ls_number_parameters 427
_refine_ls_number_reflns 5135
_refine_ls_number_restraints 552
_refine_ls_restrained_S_all 1.026
_refine_ls_R_factor_all 0.0387
_refine_ls_R_factor_gt 0.0286
_refine_ls_shift/su_max 0.001
_refine_ls_shift/su_mean 0.000
_refine_ls_structure_factor_coef Fsqd
_refine_ls_weighting_details 'calc w=1/[\s^2^(Fo^2^)+(0.0259P)^2^+0.0000P] where P=(Fo^2^+2Fc^2^)/3'
_refine_ls_weighting_scheme calc
_refine_ls_wR_factor_gt 0.0614
_refine_ls_wR_factor_ref 0.0646
_reflns_number_gt 4287
_reflns_number_total 5135
_reflns_threshold_expression >2sigma(I)
_cod_data_source_file c3ce40236c.txt
_cod_data_source_block 6
_cod_depositor_comments
;
The following automatic conversions were performed:

'_symmetry_cell_setting' value 'Triclinic' changed to 'triclinic'
according to /home/saulius/struct/CIF-dictionaries/cif_core.dic
dictionary named 'cif_core.dic' version 2.4.2 from 2011-04-26.

Automatic conversion script
Id: cif_fix_values 1891 2012-01-12 08:04:46Z andrius 
;
_cod_original_sg_symbol_H-M P-1
_cod_database_code 7209914

loop_
_symmetry_equiv_pos_as_xyz
'x, y, z'
'-x, -y, -z'

loop_
_atom_site_label
_atom_site_type_symbol
_atom_site_fract_x
_atom_site_fract_y
_atom_site_fract_z
_atom_site_U_iso_or_equiv
_atom_site_adp_type
_atom_site_occupancy
_atom_site_symmetry_multiplicity
_atom_site_calc_flag
_atom_site_refinement_flags
Eu1 Eu 0.19929(2) 0.719498(18) 0.599151(19) 0.01490(8) Uani 1 1 d .
Eu2 Eu -0.18853(2) 0.778344(19) 0.45427(2) 0.01659(8) Uani 1 1 d .
O1 O 0.0431(3) 0.8035(3) 0.4269(3) 0.0218(8) Uani 1 1 d .
O2 O 0.2382(3) 0.8480(3) 0.4191(3) 0.0217(8) Uani 1 1 d .
O3 O -0.0332(3) 1.0768(3) 0.3820(3) 0.0213(5) Uani 1 1 d .
O4 O -0.1085(3) 1.1969(3) 0.2360(3) 0.0213(5) Uani 1 1 d .
O5 O 0.6926(3) 0.4393(3) 0.2774(3) 0.0321(9) Uani 1 1 d .
O6 O 0.4395(3) 0.6468(3) 0.5033(3) 0.0224(8) Uani 1 1 d .
O7 O 0.6520(3) 0.6775(3) 0.4421(3) 0.0231(8) Uani 1 1 d .
O8 O 0.3563(3) 0.8298(3) 0.6017(3) 0.0203(8) Uani 1 1 d .
O9 O 0.5708(3) 0.8565(3) 0.5423(3) 0.0278(9) Uani 1 1 d .
O10 O -0.0173(3) 0.6671(3) 0.6570(3) 0.0369(10) Uani 1 1 d .
O11 O -0.2043(4) 0.6370(3) 0.6237(3) 0.0325(9) Uani 1 1 d .
O12 O 0.0336(3) 0.4059(3) 0.6129(3) 0.0235(8) Uani 1 1 d .
O13 O 0.1211(3) 0.2487(3) 0.7304(3) 0.0312(9) Uani 1 1 d .
O14 O -0.5844(4) 1.0137(3) 0.8170(3) 0.0398(10) Uani 1 1 d .
O1W O 0.2144(3) 0.5639(3) 0.5124(3) 0.0298(9) Uani 1 1 d .
H1WA H 0.1353 0.5460 0.5300 0.045 Uiso 1 1 d R
H1WB H 0.2805 0.5017 0.5325 0.045 Uiso 1 1 d R
O2W O -0.2608(3) 0.9606(2) 0.3320(3) 0.01659(8) Uani 1 1 d .
H2WA H -0.3110 1.0183 0.3661 0.025 Uiso 1 1 d R
H2WB H -0.3150 0.9543 0.2921 0.025 Uiso 1 1 d R
O3W O -0.2069(3) 0.9156(3) 0.5608(3) 0.0282(9) Uani 1 1 d .
H3WA H -0.2821 0.9747 0.5531 0.042 Uiso 1 1 d R
H3WB H -0.1334 0.9429 0.5404 0.042 Uiso 1 1 d R
C1 C 0.1399(5) 0.8512(4) 0.3761(4) 0.0168(10) Uani 1 1 d U
C2 C -0.0344(5) 1.0985(4) 0.2821(4) 0.0213(5) Uani 1 1 d U
C3 C 0.1490(4) 0.9034(4) 0.2569(4) 0.0147(9) Uani 1 1 d U
C4 C 0.0574(4) 1.0121(4) 0.2136(4) 0.0165(9) Uani 1 1 d U
C5 C 0.0660(5) 1.0467(4) 0.1027(4) 0.0222(10) Uani 1 1 d U
H5 H 0.0038 1.1171 0.0744 0.027 Uiso 1 1 calc R
C6 C 0.1628(5) 0.9814(4) 0.0322(4) 0.0272(11) Uani 1 1 d U
H6 H 0.1647 1.0059 -0.0420 0.033 Uiso 1 1 calc R
C7 C 0.2581(5) 0.8773(4) 0.0756(4) 0.0274(11) Uani 1 1 d U
H7 H 0.3270 0.8333 0.0298 0.033 Uiso 1 1 calc R
C8 C 0.2506(4) 0.8402(4) 0.1841(4) 0.0191(9) Uani 1 1 d U
C9 C 0.4450(5) 0.5295(4) 0.2834(4) 0.0243(11) Uani 1 1 d U
H9 H 0.4246 0.4573 0.3124 0.029 Uiso 1 1 calc R
C10 C 0.3388(5) 0.6277(4) 0.2630(4) 0.0218(10) Uani 1 1 d U
H10 H 0.2470 0.6213 0.2776 0.026 Uiso 1 1 calc R
C11 C 0.4963(5) 0.7447(4) 0.2027(4) 0.0223(10) Uani 1 1 d U
H11 H 0.5125 0.8188 0.1768 0.027 Uiso 1 1 calc R
C12 C 0.6076(5) 0.6470(4) 0.2210(4) 0.0256(11) Uani 1 1 d U
H12 H 0.6985 0.6554 0.2061 0.031 Uiso 1 1 calc R
C13 C 0.5868(5) 0.5330(4) 0.2622(4) 0.0231(11) Uani 1 1 d U
C14 C 0.5264(5) 0.7007(4) 0.4935(4) 0.0183(10) Uani 1 1 d U
C15 C 0.4804(5) 0.8060(4) 0.5501(4) 0.0184(10) Uani 1 1 d U
C16 C -0.1121(5) 0.6163(4) 0.6804(4) 0.0199(10) Uani 1 1 d U
C17 C 0.0459(5) 0.3533(4) 0.7088(4) 0.0204(10) Uani 1 1 d U
C18 C -0.1196(5) 0.5292(4) 0.7874(4) 0.0206(10) Uani 1 1 d U
C19 C -0.0370(5) 0.4104(4) 0.8027(4) 0.0228(10) Uani 1 1 d U
C20 C -0.0392(6) 0.3414(5) 0.9047(5) 0.0426(14) Uani 1 1 d U
H19 H 0.0178 0.2639 0.9142 0.051 Uiso 1 1 calc R
C21 C -0.1231(7) 0.3828(5) 0.9946(5) 0.0580(17) Uani 1 1 d U
H20 H -0.1205 0.3347 1.0634 0.070 Uiso 1 1 calc R
C22 C -0.2114(7) 0.4976(5) 0.9802(5) 0.0510(15) Uani 1 1 d U
H21 H -0.2714 0.5268 1.0389 0.061 Uiso 1 1 calc R
C23 C -0.2080(6) 0.5672(4) 0.8772(5) 0.0326(11) Uani 1 1 d U
C24 C -0.3663(6) 0.8884(5) 0.8625(5) 0.0434(14) Uani 1 1 d U
H23 H -0.3412 0.9503 0.8730 0.052 Uiso 1 1 calc R
C25 C -0.2746(6) 0.7784(5) 0.8751(5) 0.0405(13) Uani 1 1 d U
H24 H -0.1872 0.7672 0.8922 0.049 Uiso 1 1 calc R
C26 C -0.4360(6) 0.7017(5) 0.8404(5) 0.0350(12) Uani 1 1 d U
H25 H -0.4595 0.6368 0.8347 0.042 Uiso 1 1 calc R
C27 C -0.5300(6) 0.8085(4) 0.8257(5) 0.0319(12) Uani 1 1 d U
H26 H -0.6169 0.8158 0.8100 0.038 Uiso 1 1 calc R
C28 C -0.5000(5) 0.9113(4) 0.8334(5) 0.0317(12) Uani 1 1 d U
N1 N 0.3616(4) 0.7357(3) 0.2216(3) 0.0174(9) Uani 1 1 d .
N2 N -0.3072(4) 0.6858(3) 0.8636(4) 0.0271(10) Uani 1 1 d .

loop_
_atom_site_aniso_label
_atom_site_aniso_U_11
_atom_site_aniso_U_22
_atom_site_aniso_U_33
_atom_site_aniso_U_23
_atom_site_aniso_U_13
_atom_site_aniso_U_12
Eu1 0.01361(12) 0.00986(13) 0.01846(15) -0.00243(10) -0.00118(10) -0.00143(9)
Eu2 0.01542(13) 0.01215(13) 0.02141(16) -0.00485(11) -0.00123(10) -0.00330(10)
O1 0.0195(16) 0.0146(17) 0.024(2) 0.0005(15) 0.0028(15) -0.0046(14)
O2 0.0223(17) 0.0215(18) 0.022(2) -0.0010(15) -0.0108(15) -0.0051(14)
O3 0.0234(11) 0.0147(10) 0.0187(11) -0.0016(9) -0.0044(10) 0.0028(8)
O4 0.0234(11) 0.0147(10) 0.0187(11) -0.0016(9) -0.0044(10) 0.0028(8)
O5 0.0256(18) 0.0224(19) 0.030(2) -0.0017(17) -0.0030(16) 0.0118(16)
O6 0.0191(16) 0.0180(17) 0.030(2) -0.0110(16) -0.0009(15) -0.0035(14)
O7 0.0162(17) 0.0276(19) 0.027(2) -0.0171(17) 0.0046(15) -0.0051(14)
O8 0.0134(16) 0.0203(17) 0.027(2) -0.0128(16) -0.0007(15) -0.0007(13)
O9 0.0189(17) 0.0230(18) 0.047(3) -0.0206(18) -0.0006(16) -0.0067(15)
O10 0.0247(19) 0.0195(19) 0.057(3) -0.0076(19) 0.0141(18) -0.0108(16)
O11 0.042(2) 0.028(2) 0.025(2) -0.0015(17) -0.0159(18) -0.0029(17)
O12 0.0280(18) 0.0159(17) 0.020(2) -0.0040(15) -0.0036(15) 0.0025(14)
O13 0.038(2) 0.0151(18) 0.029(2) -0.0055(16) -0.0034(17) 0.0056(16)
O14 0.039(2) 0.019(2) 0.057(3) -0.0105(19) -0.018(2) 0.0058(17)
O1W 0.0257(18) 0.0199(19) 0.045(3) -0.0129(18) -0.0014(18) -0.0063(15)
O2W 0.01542(13) 0.01215(13) 0.02141(16) -0.00485(11) -0.00123(10) -0.00330(10)
O3W 0.0233(18) 0.0206(18) 0.045(2) -0.0127(17) -0.0089(18) -0.0049(15)
C1 0.019(2) 0.0092(19) 0.021(2) -0.0053(18) -0.0038(18) 0.0002(17)
C2 0.0234(11) 0.0147(10) 0.0187(11) -0.0016(9) -0.0044(10) 0.0028(8)
C3 0.0163(18) 0.0102(18) 0.019(2) -0.0033(17) -0.0077(17) -0.0017(16)
C4 0.0170(19) 0.0125(19) 0.019(2) -0.0020(18) -0.0048(18) -0.0022(16)
C5 0.024(2) 0.018(2) 0.018(2) -0.0008(19) -0.0102(19) 0.0050(18)
C6 0.030(2) 0.027(2) 0.018(2) -0.001(2) -0.008(2) 0.000(2)
C7 0.027(2) 0.023(2) 0.024(2) -0.007(2) -0.0036(19) 0.0046(19)
C8 0.0175(19) 0.0150(19) 0.023(2) -0.0056(18) -0.0071(17) 0.0018(16)
C9 0.030(2) 0.013(2) 0.025(3) -0.002(2) -0.007(2) -0.0013(19)
C10 0.021(2) 0.019(2) 0.027(2) -0.0044(19) -0.0070(18) -0.0056(17)
C11 0.023(2) 0.016(2) 0.026(2) -0.0039(18) -0.0048(18) -0.0031(17)
C12 0.020(2) 0.026(2) 0.029(3) -0.004(2) -0.006(2) -0.0044(19)
C13 0.026(2) 0.020(2) 0.015(2) -0.005(2) -0.003(2) 0.004(2)
C14 0.019(2) 0.016(2) 0.021(3) -0.003(2) -0.010(2) -0.0007(19)
C15 0.021(2) 0.013(2) 0.020(3) -0.003(2) -0.009(2) 0.001(2)
C16 0.024(2) 0.012(2) 0.023(2) -0.0059(18) -0.0004(19) -0.0038(18)
C17 0.024(2) 0.017(2) 0.021(2) -0.0057(19) -0.0033(19) -0.0070(18)
C18 0.026(2) 0.016(2) 0.021(2) -0.0042(18) -0.0063(18) -0.0054(17)
C19 0.030(2) 0.016(2) 0.019(2) -0.0039(19) -0.0062(19) -0.0006(18)
C20 0.053(3) 0.026(2) 0.026(3) 0.000(2) 0.001(2) 0.008(2)
C21 0.073(3) 0.033(3) 0.028(3) 0.005(2) 0.004(3) 0.017(3)
C22 0.064(3) 0.030(2) 0.031(3) -0.005(2) 0.006(2) 0.011(2)
C23 0.040(2) 0.017(2) 0.029(2) -0.0033(19) -0.003(2) 0.0034(19)
C24 0.039(3) 0.021(2) 0.069(3) -0.007(2) -0.014(3) -0.007(2)
C25 0.033(2) 0.027(2) 0.055(3) -0.004(2) -0.008(2) -0.004(2)
C26 0.043(2) 0.024(2) 0.039(3) -0.013(2) -0.009(2) -0.004(2)
C27 0.035(2) 0.026(2) 0.036(3) -0.009(2) -0.011(2) -0.005(2)
C28 0.029(2) 0.022(2) 0.039(3) -0.006(2) -0.005(2) -0.003(2)
N1 0.020(2) 0.012(2) 0.017(2) -0.0044(17) -0.0052(17) 0.0017(16)
N2 0.032(2) 0.014(2) 0.025(3) -0.0043(19) 0.003(2) 0.0017(18)

loop_
_atom_type_symbol
_atom_type_description
_atom_type_scat_dispersion_real
_atom_type_scat_dispersion_imag
_atom_type_scat_source
C C 0.0033 0.0016 'International Tables Vol C Tables 4.2.6.8 and 6.1.1.4'
H H 0.0000 0.0000 'International Tables Vol C Tables 4.2.6.8 and 6.1.1.4'
N N 0.0061 0.0033 'International Tables Vol C Tables 4.2.6.8 and 6.1.1.4'
O O 0.0106 0.0060 'International Tables Vol C Tables 4.2.6.8 and 6.1.1.4'
Eu Eu -0.1578 3.6682 'International Tables Vol C Tables 4.2.6.8 and 6.1.1.4'

loop_
_geom_angle_atom_site_label_1
_geom_angle_atom_site_label_2
_geom_angle_atom_site_label_3
_geom_angle
_geom_angle_site_symmetry_1
_geom_angle_site_symmetry_3
O5 Eu1 O10 91.83(13) 2_666 .
O5 Eu1 O8 90.91(12) 2_666 .
O10 Eu1 O8 152.66(12) . .
O5 Eu1 O1W 82.21(12) 2_666 .
O10 Eu1 O1W 71.40(12) . .
O8 Eu1 O1W 135.88(11) . .
O5 Eu1 O6 75.15(11) 2_666 .
O10 Eu1 O6 139.52(11) . .
O8 Eu1 O6 67.16(10) . .
O1W Eu1 O6 68.96(11) . .
O5 Eu1 O2 144.35(11) 2_666 .
O10 Eu1 O2 117.88(12) . .
O8 Eu1 O2 71.93(11) . .
O1W Eu1 O2 88.83(11) . .
O6 Eu1 O2 69.44(10) . .
O5 Eu1 O4 80.52(11) 2_666 2_576
O10 Eu1 O4 81.21(12) . 2_576
O8 Eu1 O4 72.43(11) . 2_576
O1W Eu1 O4 146.97(11) . 2_576
O6 Eu1 O4 131.84(10) . 2_576
O2 Eu1 O4 120.89(10) . 2_576
O5 Eu1 O3 132.23(12) 2_666 2_576
O10 Eu1 O3 81.65(11) . 2_576
O8 Eu1 O3 76.45(10) . 2_576
O1W Eu1 O3 137.28(11) . 2_576
O6 Eu1 O3 135.08(10) . 2_576
O2 Eu1 O3 75.00(11) . 2_576
O4 Eu1 O3 51.71(10) 2_576 2_576
O5 Eu1 O1 148.13(11) 2_666 .
O10 Eu1 O1 70.06(12) . .
O8 Eu1 O1 117.38(10) . .
O1W Eu1 O1 67.43(10) . .
O6 Eu1 O1 101.36(10) . .
O2 Eu1 O1 48.21(9) . .
O4 Eu1 O1 120.21(9) 2_576 .
O3 Eu1 O1 72.54(10) 2_576 .
O5 Eu1 C2 106.42(13) 2_666 2_576
O10 Eu1 C2 80.14(13) . 2_576
O8 Eu1 C2 73.00(12) . 2_576
O1W Eu1 C2 150.60(12) . 2_576
O6 Eu1 C2 140.15(12) . 2_576
O2 Eu1 C2 98.24(12) . 2_576
O4 Eu1 C2 25.90(11) 2_576 2_576
O3 Eu1 C2 25.81(11) 2_576 2_576
O1 Eu1 C2 96.32(11) . 2_576
O5 Eu1 C1 154.43(12) 2_666 .
O10 Eu1 C1 94.49(13) . .
O8 Eu1 C1 94.68(12) . .
O1W Eu1 C1 76.43(12) . .
O6 Eu1 C1 84.09(11) . .
O2 Eu1 C1 23.74(11) . .
O4 Eu1 C1 124.92(11) 2_576 .
O3 Eu1 C1 73.27(11) 2_576 .
O1 Eu1 C1 24.51(10) . .
C2 Eu1 C1 99.07(12) 2_576 .
O2W Eu2 O7 100.73(11) . 1_455
O2W Eu2 O1 90.74(10) . .
O7 Eu2 O1 152.53(11) 1_455 .
O2W Eu2 O3W 79.34(11) . .
O7 Eu2 O3W 133.21(11) 1_455 .
O1 Eu2 O3W 73.23(11) . .
O2W Eu2 O11 155.42(12) . .
O7 Eu2 O11 75.63(12) 1_455 .
O1 Eu2 O11 103.53(11) . .
O3W Eu2 O11 85.69(12) . .
O2W Eu2 O13 69.51(11) . 2_566
O7 Eu2 O13 75.97(12) 1_455 2_566
O1 Eu2 O13 85.04(12) . 2_566
O3W Eu2 O13 141.62(12) . 2_566
O11 Eu2 O13 130.81(11) . 2_566
O2W Eu2 O9 78.50(11) . 1_455
O7 Eu2 O9 67.03(10) 1_455 1_455
O1 Eu2 O9 140.25(11) . 1_455
O3W Eu2 O9 67.23(11) . 1_455
O11 Eu2 O9 77.77(12) . 1_455
O13 Eu2 O9 124.70(12) 2_566 1_455
O2W Eu2 O12 121.18(11) . 2_566
O7 Eu2 O12 74.30(10) 1_455 2_566
O1 Eu2 O12 78.39(11) . 2_566
O3W Eu2 O12 145.20(10) . 2_566
O11 Eu2 O12 81.75(12) . 2_566
O13 Eu2 O12 52.18(10) 2_566 2_566
O9 Eu2 O12 139.56(11) 1_455 2_566
O2W Eu2 C17 95.19(12) . 2_566
O7 Eu2 C17 73.90(12) 1_455 2_566
O1 Eu2 C17 80.31(12) . 2_566
O3W Eu2 C17 152.83(13) . 2_566
O11 Eu2 C17 106.75(13) . 2_566
O13 Eu2 C17 25.99(11) 2_566 2_566
O9 Eu2 C17 138.21(12) 1_455 2_566
O12 Eu2 C17 26.20(11) 2_566 2_566
O2W Eu2 C16 154.55(12) . .
O7 Eu2 C16 95.52(12) 1_455 .
O1 Eu2 C16 83.51(11) . .
O3W Eu2 C16 75.26(12) . .
O11 Eu2 C16 20.55(12) . .
O13 Eu2 C16 134.13(11) 2_566 .
O9 Eu2 C16 90.15(12) 1_455 .
O12 Eu2 C16 82.00(11) 2_566 .
C17 Eu2 C16 108.15(13) 2_566 .
O2W Eu2 C15 86.62(10) . 1_455
O7 Eu2 C15 47.66(11) 1_455 1_455
O1 Eu2 C15 159.21(12) . 1_455
O3W Eu2 C15 86.03(12) . 1_455
O11 Eu2 C15 72.90(12) . 1_455
O13 Eu2 C15 113.10(12) 2_566 1_455
O9 Eu2 C15 19.51(11) 1_455 1_455
O12 Eu2 C15 120.36(11) 2_566 1_455
C17 Eu2 C15 120.46(13) 2_566 1_455
C16 Eu2 C15 90.05(12) . 1_455
O2W Eu2 C14 96.60(11) . 1_455
O7 Eu2 C14 19.91(11) 1_455 1_455
O1 Eu2 C14 170.90(10) . 1_455
O3W Eu2 C14 113.37(12) . 1_455
O11 Eu2 C14 71.57(12) . 1_455
O13 Eu2 C14 92.47(12) 2_566 1_455
O9 Eu2 C14 47.31(11) 1_455 1_455
O12 Eu2 C14 93.16(11) 2_566 1_455
C17 Eu2 C14 93.62(13) 2_566 1_455
C16 Eu2 C14 92.04(12) . 1_455
C15 Eu2 C14 27.84(11) 1_455 1_455
O2W Eu2 H2WB 17.3 . .
O7 Eu2 H2WB 83.9 1_455 .
O1 Eu2 H2WB 104.0 . .
O3W Eu2 H2WB 93.8 . .
O11 Eu2 H2WB 151.0 . .
O13 Eu2 H2WB 60.7 2_566 .
O9 Eu2 H2WB 75.4 1_455 .
O12 Eu2 H2WB 112.5 2_566 .
C17 Eu2 H2WB 86.6 2_566 .
C16 Eu2 H2WB 164.6 . .
C15 Eu2 H2WB 78.2 1_455 .
C14 Eu2 H2WB 82.2 1_455 .
C1 O1 Eu2 152.9(3) . .
C1 O1 Eu1 85.3(3) . .
Eu2 O1 Eu1 120.70(12) . .
C1 O2 Eu1 104.1(3) . .
C2 O3 Eu1 92.4(3) . 2_576
C2 O4 Eu1 95.4(3) . 2_576
C13 O5 Eu1 146.6(3) . 2_666
C14 O6 Eu1 118.6(3) . .
C14 O7 Eu2 119.9(3) . 1_655
C15 O8 Eu1 119.3(3) . .
C15 O9 Eu2 119.5(3) . 1_655
C16 O10 Eu1 165.7(3) . .
C16 O11 Eu2 117.4(3) . .
C17 O12 Eu2 90.7(3) . 2_566
C17 O13 Eu2 96.0(3) . 2_566
Eu1 O1W H1WA 110.0 . .
Eu1 O1W H1WB 110.0 . .
H1WA O1W H1WB 108.9 . .
Eu2 O2W H2WA 111.9 . .
Eu2 O2W H2WB 109.9 . .
H2WA O2W H2WB 107.0 . .
Eu2 O3W H3WA 110.2 . .
Eu2 O3W H3WB 110.3 . .
H3WA O3W H3WB 108.5 . .
O2 C1 O1 122.2(5) . .
O2 C1 C3 117.5(4) . .
O1 C1 C3 120.0(4) . .
O2 C1 Eu1 52.1(2) . .
O1 C1 Eu1 70.2(3) . .
C3 C1 Eu1 165.7(3) . .
O3 C2 O4 120.5(4) . .
O3 C2 C4 121.2(4) . .
O4 C2 C4 118.3(4) . .
O3 C2 Eu1 61.8(2) . 2_576
O4 C2 Eu1 58.7(2) . 2_576
C4 C2 Eu1 174.8(3) . 2_576
C8 C3 C4 117.8(4) . .
C8 C3 C1 118.8(4) . .
C4 C3 C1 123.4(4) . .
C5 C4 C3 118.7(4) . .
C5 C4 C2 118.7(4) . .
C3 C4 C2 122.1(4) . .
C6 C5 C4 122.9(4) . .
C6 C5 H5 118.6 . .
C4 C5 H5 118.6 . .
C5 C6 C7 118.0(5) . .
C5 C6 H6 121.0 . .
C7 C6 H6 121.0 . .
C8 C7 C6 120.4(5) . .
C8 C7 H7 119.8 . .
C6 C7 H7 119.8 . .
C7 C8 C3 122.1(4) . .
C7 C8 N1 116.5(4) . .
C3 C8 N1 121.2(4) . .
C10 C9 C13 121.8(5) . .
C10 C9 H9 119.1 . .
C13 C9 H9 119.1 . .
C9 C10 N1 121.9(4) . .
C9 C10 H10 119.1 . .
N1 C10 H10 119.1 . .
N1 C11 C12 121.2(4) . .
N1 C11 H11 119.4 . .
C12 C11 H11 119.4 . .
C11 C12 C13 121.0(5) . .
C11 C12 H12 119.5 . .
C13 C12 H12 119.5 . .
O5 C13 C9 123.4(5) . .
O5 C13 C12 121.3(4) . .
C9 C13 C12 115.2(4) . .
O6 C14 O7 126.0(4) . .
O6 C14 C15 117.9(4) . .
O7 C14 C15 116.1(4) . .
O6 C14 Eu2 165.0(3) . 1_655
C15 C14 Eu2 76.1(2) . 1_655
O9 C15 O8 126.3(4) . .
O9 C15 C14 116.8(4) . .
O8 C15 C14 116.8(4) . .
O8 C15 Eu2 166.3(3) . 1_655
C14 C15 Eu2 76.0(2) . 1_655
O10 C16 O11 124.8(5) . .
O10 C16 C18 116.4(4) . .
O11 C16 C18 118.8(4) . .
O10 C16 Eu2 82.7(3) . .
C18 C16 Eu2 160.8(3) . .
O13 C17 O12 121.0(5) . .
O13 C17 C19 117.5(4) . .
O12 C17 C19 121.4(4) . .
O13 C17 Eu2 58.0(3) . 2_566
O12 C17 Eu2 63.1(3) . 2_566
C19 C17 Eu2 172.9(3) . 2_566
C23 C18 C19 117.3(5) . .
C23 C18 C16 119.0(4) . .
C19 C18 C16 123.6(4) . .
C20 C19 C18 119.5(5) . .
C20 C19 C17 118.2(4) . .
C18 C19 C17 122.1(4) . .
C19 C20 C21 122.3(5) . .
C19 C20 H19 118.8 . .
C21 C20 H19 118.8 . .
C20 C21 C22 118.9(6) . .
C20 C21 H20 120.6 . .
C22 C21 H20 120.6 . .
C23 C22 C21 118.6(6) . .
C23 C22 H21 120.7 . .
C21 C22 H21 120.7 . .
C22 C23 C18 123.2(5) . .
C22 C23 N2 117.5(5) . .
C18 C23 N2 119.3(5) . .
C25 C24 C28 121.6(5) . .
C25 C24 H23 119.2 . .
C28 C24 H23 119.2 . .
N2 C25 C24 121.5(5) . .
N2 C25 H24 119.2 . .
C24 C25 H24 119.2 . .
C27 C26 N2 121.7(5) . .
C27 C26 H25 119.1 . .
N2 C26 H25 119.1 . .
C26 C27 C28 121.7(5) . .
C26 C27 H26 119.2 . .
C28 C27 H26 119.2 . .
O14 C28 C27 123.4(5) . .
O14 C28 C24 122.6(5) . .
C27 C28 C24 114.0(5) . .
C10 N1 C11 118.8(4) . .
C10 N1 C8 122.2(4) . .
C11 N1 C8 118.6(4) . .
C25 N2 C26 119.3(4) . .
C25 N2 C23 121.4(4) . .
C26 N2 C23 119.3(4) . .

loop_
_geom_bond_atom_site_label_1
_geom_bond_atom_site_label_2
_geom_bond_distance
_geom_bond_site_symmetry_2
Eu1 O5 2.313(3) 2_666
Eu1 O10 2.379(3) .
Eu1 O8 2.422(3) .
Eu1 O1W 2.429(3) .
Eu1 O6 2.448(3) .
Eu1 O2 2.459(3) .
Eu1 O4 2.487(3) 2_576
Eu1 O3 2.555(3) 2_576
Eu1 O1 2.852(3) .
Eu1 C2 2.897(5) 2_576
Eu1 C1 3.020(5) .
Eu2 O2W 2.369(3) .
Eu2 O7 2.399(3) 1_455
Eu2 O1 2.403(3) .
Eu2 O3W 2.410(3) .
Eu2 O11 2.408(4) .
Eu2 O13 2.428(4) 2_566
Eu2 O9 2.428(3) 1_455
Eu2 O12 2.539(3) 2_566
Eu2 C17 2.848(5) 2_566
Eu2 C16 3.190(5) .
Eu2 C15 3.223(5) 1_455
Eu2 C14 3.222(5) 1_455
Eu2 H2WB 2.7965 .
O1 C1 1.258(5) .
O2 C1 1.254(5) .
O3 C2 1.263(6) .
O3 Eu1 2.555(3) 2_576
O4 C2 1.271(5) .
O4 Eu1 2.487(3) 2_576
O5 C13 1.300(5) .
O5 Eu1 2.313(3) 2_666
O6 C14 1.232(5) .
O7 C14 1.265(5) .
O7 Eu2 2.399(3) 1_655
O8 C15 1.254(5) .
O9 C15 1.238(5) .
O9 Eu2 2.428(3) 1_655
O10 C16 1.246(5) .
O11 C16 1.261(6) .
O12 C17 1.257(6) .
O12 Eu2 2.539(3) 2_566
O13 C17 1.255(5) .
O13 Eu2 2.428(4) 2_566
O14 C28 1.263(6) .
O1W H1WA 0.8625 .
O1W H1WB 0.8626 .
O2W H2WA 0.8871 .
O2W H2WB 0.8845 .
O3W H3WA 0.8690 .
O3W H3WB 0.8691 .
C1 C3 1.503(6) .
C2 C4 1.504(6) .
C2 Eu1 2.897(5) 2_576
C3 C8 1.403(6) .
C3 C4 1.414(6) .
C4 C5 1.383(6) .
C5 C6 1.378(7) .
C5 H5 0.9300 .
C6 C7 1.398(6) .
C6 H6 0.9300 .
C7 C8 1.355(7) .
C7 H7 0.9300 .
C8 N1 1.463(5) .
C9 C10 1.342(6) .
C9 C13 1.412(7) .
C9 H9 0.9300 .
C10 N1 1.356(6) .
C10 H10 0.9300 .
C11 N1 1.367(6) .
C11 C12 1.366(6) .
C11 H11 0.9300 .
C12 C13 1.415(7) .
C12 H12 0.9300 .
C14 C15 1.550(6) .
C14 Eu2 3.222(5) 1_655
C15 Eu2 3.223(5) 1_655
C16 C18 1.507(6) .
C17 C19 1.511(7) .
C17 Eu2 2.848(5) 2_566
C18 C23 1.381(7) .
C18 C19 1.410(6) .
C19 C20 1.366(7) .
C20 C21 1.384(8) .
C20 H19 0.9300 .
C21 C22 1.390(7) .
C21 H20 0.9300 .
C22 C23 1.378(8) .
C22 H21 0.9300 .
C23 N2 1.466(6) .
C24 C25 1.359(7) .
C24 C28 1.425(7) .
C24 H23 0.9300 .
C25 N2 1.340(7) .
C25 H24 0.9300 .
C26 C27 1.341(7) .
C26 N2 1.361(6) .
C26 H25 0.9300 .
C27 C28 1.427(7) .
C27 H26 0.9300 .

loop_
_geom_torsion_atom_site_label_1
_geom_torsion_atom_site_label_2
_geom_torsion_atom_site_label_3
_geom_torsion_atom_site_label_4
_geom_torsion
_geom_torsion_site_symmetry_1
_geom_torsion_site_symmetry_4
O2W Eu2 O1 C1 -15.8(7) . .
O7 Eu2 O1 C1 99.6(7) 1_455 .
O3W Eu2 O1 C1 -94.4(7) . .
O11 Eu2 O1 C1 -175.6(7) . .
O13 Eu2 O1 C1 53.6(7) 2_566 .
O9 Eu2 O1 C1 -88.5(7) 1_455 .
O12 Eu2 O1 C1 106.0(7) 2_566 .
C17 Eu2 O1 C1 79.4(7) 2_566 .
C16 Eu2 O1 C1 -170.9(7) . .
C15 Eu2 O1 C1 -98.2(7) 1_455 .
O2W Eu2 O1 Eu1 146.03(14) . .
O7 Eu2 O1 Eu1 -98.6(3) 1_455 .
O3W Eu2 O1 Eu1 67.40(14) . .
O11 Eu2 O1 Eu1 -13.78(16) . .
O13 Eu2 O1 Eu1 -144.61(14) 2_566 .
O9 Eu2 O1 Eu1 73.3(2) 1_455 .
O12 Eu2 O1 Eu1 -92.24(14) 2_566 .
C17 Eu2 O1 Eu1 -118.84(16) 2_566 .
C16 Eu2 O1 Eu1 -9.11(14) . .
C15 Eu2 O1 Eu1 63.6(3) 1_455 .
O5 Eu1 O1 C1 -126.2(3) 2_666 .
O10 Eu1 O1 C1 175.1(3) . .
O8 Eu1 O1 C1 23.9(3) . .
O1W Eu1 O1 C1 -107.4(3) . .
O6 Eu1 O1 C1 -46.1(3) . .
O2 Eu1 O1 C1 2.6(2) . .
O4 Eu1 O1 C1 108.6(3) 2_576 .
O3 Eu1 O1 C1 87.8(3) 2_576 .
C2 Eu1 O1 C1 98.0(3) 2_576 .
O5 Eu1 O1 Eu2 62.0(3) 2_666 .
O10 Eu1 O1 Eu2 3.32(13) . .
O8 Eu1 O1 Eu2 -147.88(13) . .
O1W Eu1 O1 Eu2 80.81(15) . .
O6 Eu1 O1 Eu2 142.12(14) . .
O2 Eu1 O1 Eu2 -169.2(2) . .
O4 Eu1 O1 Eu2 -63.15(17) 2_576 .
O3 Eu1 O1 Eu2 -83.94(15) 2_576 .
C2 Eu1 O1 Eu2 -73.77(16) 2_576 .
C1 Eu1 O1 Eu2 -171.8(3) . .
O5 Eu1 O2 C1 132.4(3) 2_666 .
O10 Eu1 O2 C1 -10.6(3) . .
O8 Eu1 O2 C1 -162.8(3) . .
O1W Eu1 O2 C1 57.5(3) . .
O6 Eu1 O2 C1 125.5(3) . .
O4 Eu1 O2 C1 -107.3(3) 2_576 .
O3 Eu1 O2 C1 -82.5(3) 2_576 .
O1 Eu1 O2 C1 -2.7(2) . .
C2 Eu1 O2 C1 -93.8(3) 2_576 .
O5 Eu1 O6 C14 -101.9(3) 2_666 .
O10 Eu1 O6 C14 -176.8(3) . .
O8 Eu1 O6 C14 -4.4(3) . .
O1W Eu1 O6 C14 170.9(4) . .
O2 Eu1 O6 C14 74.0(3) . .
O4 Eu1 O6 C14 -39.6(4) 2_576 .
O3 Eu1 O6 C14 34.1(4) 2_576 .
O1 Eu1 O6 C14 110.7(3) . .
C2 Eu1 O6 C14 -3.9(4) 2_576 .
C1 Eu1 O6 C14 93.2(3) . .
O5 Eu1 O8 C15 77.6(3) 2_666 .
O10 Eu1 O8 C15 173.4(3) . .
O1W Eu1 O8 C15 -2.1(4) . .
O6 Eu1 O8 C15 4.2(3) . .
O2 Eu1 O8 C15 -70.6(3) . .
O4 Eu1 O8 C15 157.4(3) 2_576 .
O3 Eu1 O8 C15 -148.9(3) 2_576 .
O1 Eu1 O8 C15 -87.1(3) . .
C2 Eu1 O8 C15 -175.5(3) 2_576 .
C1 Eu1 O8 C15 -77.4(3) . .
O5 Eu1 O10 C16 -59.4(15) 2_666 .
O8 Eu1 O10 C16 -154.9(14) . .
O1W Eu1 O10 C16 21.8(15) . .
O6 Eu1 O10 C16 9.7(16) . .
O2 Eu1 O10 C16 100.1(15) . .
O4 Eu1 O10 C16 -139.5(15) 2_576 .
O3 Eu1 O10 C16 168.2(15) 2_576 .
O1 Eu1 O10 C16 93.8(15) . .
C2 Eu1 O10 C16 -165.7(15) 2_576 .
C1 Eu1 O10 C16 95.8(15) . .
O2W Eu2 O11 C16 -110.6(4) . .
O7 Eu2 O11 C16 165.0(4) 1_455 .
O1 Eu2 O11 C16 13.3(4) . .
O3W Eu2 O11 C16 -58.3(3) . .
O13 Eu2 O11 C16 108.5(3) 2_566 .
O9 Eu2 O11 C16 -125.9(4) 1_455 .
O12 Eu2 O11 C16 89.2(3) 2_566 .
C17 Eu2 O11 C16 97.1(4) 2_566 .
C15 Eu2 O11 C16 -145.4(4) 1_455 .
C14 Eu2 O11 C16 -174.7(4) 1_455 .
Eu1 O2 C1 O1 5.4(5) . .
Eu1 O2 C1 C3 -168.3(3) . .
Eu2 O1 C1 O2 159.9(4) . .
Eu1 O1 C1 O2 -4.5(4) . .
Eu2 O1 C1 C3 -26.6(9) . .
Eu1 O1 C1 C3 169.0(4) . .
Eu2 O1 C1 Eu1 164.4(7) . .
O5 Eu1 C1 O2 -85.7(4) 2_666 .
O10 Eu1 C1 O2 170.6(3) . .
O8 Eu1 C1 O2 16.4(3) . .
O1W Eu1 C1 O2 -119.8(3) . .
O6 Eu1 C1 O2 -50.1(3) . .
O4 Eu1 C1 O2 88.2(3) 2_576 .
O3 Eu1 C1 O2 90.7(3) 2_576 .
O1 Eu1 C1 O2 175.2(4) . .
C2 Eu1 C1 O2 89.9(3) 2_576 .
O5 Eu1 C1 O1 99.2(3) 2_666 .
O10 Eu1 C1 O1 -4.6(3) . .
O8 Eu1 C1 O1 -158.8(2) . .
O1W Eu1 C1 O1 65.0(2) . .
O6 Eu1 C1 O1 134.8(3) . .
O2 Eu1 C1 O1 -175.2(4) . .
O4 Eu1 C1 O1 -87.0(3) 2_576 .
O3 Eu1 C1 O1 -84.5(2) 2_576 .
C2 Eu1 C1 O1 -85.3(3) 2_576 .
O5 Eu1 C1 C3 -38.9(14) 2_666 .
O10 Eu1 C1 C3 -142.6(13) . .
O8 Eu1 C1 C3 63.1(13) . .
O1W Eu1 C1 C3 -73.0(13) . .
O6 Eu1 C1 C3 -3.3(13) . .
O2 Eu1 C1 C3 46.8(12) . .
O4 Eu1 C1 C3 134.9(12) 2_576 .
O3 Eu1 C1 C3 137.5(13) 2_576 .
O1 Eu1 C1 C3 -138.0(14) . .
C2 Eu1 C1 C3 136.6(13) 2_576 .
Eu1 O3 C2 O4 -1.4(5) 2_576 .
Eu1 O3 C2 C4 175.1(4) 2_576 .
Eu1 O4 C2 O3 1.4(5) 2_576 .
Eu1 O4 C2 C4 -175.2(4) 2_576 .
O2 C1 C3 C8 71.1(6) . .
O1 C1 C3 C8 -102.8(5) . .
Eu1 C1 C3 C8 30.6(15) . .
O2 C1 C3 C4 -110.9(5) . .
O1 C1 C3 C4 75.3(6) . .
Eu1 C1 C3 C4 -151.3(11) . .
C8 C3 C4 C5 4.2(7) . .
C1 C3 C4 C5 -173.9(4) . .
C8 C3 C4 C2 -167.3(4) . .
C1 C3 C4 C2 14.6(7) . .
O3 C2 C4 C5 -171.5(4) . .
O4 C2 C4 C5 5.0(7) . .
O3 C2 C4 C3 0.0(7) . .
O4 C2 C4 C3 176.5(4) . .
C3 C4 C5 C6 -1.9(7) . .
C2 C4 C5 C6 169.9(5) . .
C4 C5 C6 C7 -1.6(8) . .
C5 C6 C7 C8 2.6(8) . .
C6 C7 C8 C3 -0.2(8) . .
C6 C7 C8 N1 -175.2(4) . .
C4 C3 C8 C7 -3.3(7) . .
C1 C3 C8 C7 174.9(5) . .
C4 C3 C8 N1 171.5(4) . .
C1 C3 C8 N1 -10.3(7) . .
C13 C9 C10 N1 -0.5(8) . .
N1 C11 C12 C13 -1.2(8) . .
Eu1 O5 C13 C9 -63.7(8) 2_666 .
Eu1 O5 C13 C12 117.3(6) 2_666 .
C10 C9 C13 O5 -177.4(5) . .
C10 C9 C13 C12 1.6(7) . .
C11 C12 C13 O5 178.3(5) . .
C11 C12 C13 C9 -0.8(7) . .
Eu1 O6 C14 O7 -176.5(4) . .
Eu1 O6 C14 C15 4.3(5) . .
Eu1 O6 C14 Eu2 162.5(11) . 1_655
Eu2 O7 C14 O6 -171.7(4) 1_655 .
Eu2 O7 C14 C15 7.4(5) 1_655 .
Eu2 O9 C15 O8 173.0(3) 1_655 .
Eu2 O9 C15 C14 -5.0(5) 1_655 .
Eu1 O8 C15 O9 178.3(4) . .
Eu1 O8 C15 C14 -3.7(5) . .
Eu1 O8 C15 Eu2 -161.9(12) . 1_655
O6 C14 C15 O9 177.7(4) . .
O7 C14 C15 O9 -1.6(6) . .
Eu2 C14 C15 O9 3.4(4) 1_655 .
O6 C14 C15 O8 -0.5(6) . .
O7 C14 C15 O8 -179.7(4) . .
Eu2 C14 C15 O8 -174.8(4) 1_655 .
O6 C14 C15 Eu2 174.3(4) . 1_655
O7 C14 C15 Eu2 -4.9(3) . 1_655
Eu1 O10 C16 O11 -102.1(15) . .
Eu1 O10 C16 C18 81.4(16) . .
Eu1 O10 C16 Eu2 -100.0(15) . .
Eu2 O11 C16 O10 3.0(6) . .
Eu2 O11 C16 C18 179.4(3) . .
O2W Eu2 C16 O10 -62.4(4) . .
O7 Eu2 C16 O10 167.9(3) 1_455 .
O1 Eu2 C16 O10 15.5(3) . .
O3W Eu2 C16 O10 -58.8(3) . .
O11 Eu2 C16 O10 -177.5(5) . .
O13 Eu2 C16 O10 92.1(3) 2_566 .
O9 Eu2 C16 O10 -125.2(3) 1_455 .
O12 Eu2 C16 O10 94.7(3) 2_566 .
C17 Eu2 C16 O10 93.1(3) 2_566 .
C15 Eu2 C16 O10 -144.7(3) 1_455 .
C14 Eu2 C16 O10 -172.4(3) 1_455 .
O2W Eu2 C16 O11 115.1(4) . .
O7 Eu2 C16 O11 -14.6(4) 1_455 .
O1 Eu2 C16 O11 -167.0(4) . .
O3W Eu2 C16 O11 118.7(4) . .
O13 Eu2 C16 O11 -90.4(4) 2_566 .
O9 Eu2 C16 O11 52.4(3) 1_455 .
O12 Eu2 C16 O11 -87.8(3) 2_566 .
C17 Eu2 C16 O11 -89.4(4) 2_566 .
C15 Eu2 C16 O11 32.8(3) 1_455 .
C14 Eu2 C16 O11 5.1(4) 1_455 .
O2W Eu2 C16 C18 113.5(9) . .
O7 Eu2 C16 C18 -16.1(9) 1_455 .
O1 Eu2 C16 C18 -168.5(9) . .
O3W Eu2 C16 C18 117.2(9) . .
O11 Eu2 C16 C18 -1.5(8) . .
O13 Eu2 C16 C18 -91.9(9) 2_566 .
O9 Eu2 C16 C18 50.8(9) 1_455 .
O12 Eu2 C16 C18 -89.4(9) 2_566 .
C17 Eu2 C16 C18 -90.9(9) 2_566 .
C15 Eu2 C16 C18 31.3(9) 1_455 .
C14 Eu2 C16 C18 3.5(9) 1_455 .
Eu2 O13 C17 O12 -2.1(5) 2_566 .
Eu2 O13 C17 C19 173.8(4) 2_566 .
Eu2 O12 C17 O13 2.0(5) 2_566 .
Eu2 O12 C17 C19 -173.7(4) 2_566 .
O10 C16 C18 C23 93.3(6) . .
O11 C16 C18 C23 -83.5(6) . .
Eu2 C16 C18 C23 -82.3(10) . .
O10 C16 C18 C19 -84.3(6) . .
O11 C16 C18 C19 99.0(6) . .
Eu2 C16 C18 C19 100.1(9) . .
C23 C18 C19 C20 -4.9(8) . .
C16 C18 C19 C20 172.7(5) . .
C23 C18 C19 C17 170.2(5) . .
C16 C18 C19 C17 -12.2(7) . .
O13 C17 C19 C20 -7.8(7) . .
O12 C17 C19 C20 168.1(5) . .
O13 C17 C19 C18 177.0(4) . .
O12 C17 C19 C18 -7.2(7) . .
C18 C19 C20 C21 1.9(9) . .
C17 C19 C20 C21 -173.5(6) . .
C19 C20 C21 C22 1.8(11) . .
C20 C21 C22 C23 -2.3(11) . .
C21 C22 C23 C18 -0.9(10) . .
C21 C22 C23 N2 176.9(6) . .
C19 C18 C23 C22 4.6(9) . .
C16 C18 C23 C22 -173.2(6) . .
C19 C18 C23 N2 -173.3(5) . .
C16 C18 C23 N2 9.0(7) . .
C28 C24 C25 N2 -1.7(10) . .
N2 C26 C27 C28 0.0(9) . .
C26 C27 C28 O14 177.9(6) . .
C26 C27 C28 C24 -2.6(9) . .
C25 C24 C28 O14 -177.1(6) . .
C25 C24 C28 C27 3.5(9) . .
C9 C10 N1 C11 -1.5(7) . .
C9 C10 N1 C8 170.7(5) . .
C12 C11 N1 C10 2.4(7) . .
C12 C11 N1 C8 -170.1(5) . .
C7 C8 N1 C10 -103.7(6) . .
C3 C8 N1 C10 81.3(6) . .
C7 C8 N1 C11 68.6(6) . .
C3 C8 N1 C11 -106.5(5) . .
C24 C25 N2 C26 -1.1(9) . .
C24 C25 N2 C23 179.9(5) . .
C27 C26 N2 C25 2.0(9) . .
C27 C26 N2 C23 -179.1(5) . .
C22 C23 N2 C25 87.2(7) . .
C18 C23 N2 C25 -94.8(7) . .
C22 C23 N2 C26 -91.7(7) . .
C18 C23 N2 C26 86.2(6) . .
